data_4335580
loop_
_publ_author_name
'Rosario M. P. Colodrero'
'Giasemi K. Angeli'
'Montse Bazaga-Garcia'
'Pascual Olivera-Pastor'
'Didier Villemin'
'Enrique R. Losilla'
'Estefania Q. Martos'
'Gary B. Hix'
'Miguel A. G. Aranda'
'Konstantinos D. Demadis'
'Aurelio Cabeza'

_publ_contact_author_address
;Dpto Qu\'imica Inorg\'anica, Cristalograf\'ia y Mineralog\'ia
Facultad de Ciencias, Campus de Teatinos s/n
29071 M\'alaga
Spain
;
_publ_contact_author_email aurelio@uma.es
_publ_contact_author_fax +34952131870
_publ_contact_author_name 'A. Cabeza'
_publ_contact_author_phone +34952131874
_publ_section_title
;
 Structural Variability in Multifunctional Metal
 Xylenediaminetetraphosphonate Hybrids
;
_journal_name_full 'Inorganic Chemistry'
_journal_page_first 8770
_journal_page_last 8783
_journal_paper_doi 10.1021/ic400951s
_journal_volume 52
_journal_year 2013
_chemical_formula_sum 'C12 Ca N2 O13 P4'
_chemical_formula_weight 544.11
_space_group_IT_number 62
_symmetry_cell_setting orthorhombic
_symmetry_Int_Tables_number 62
_symmetry_space_group_name_Hall '-P 2bc 2a'
_symmetry_space_group_name_H-M 'P m n b'
_audit_author_name Ca-(m-H6L)
_audit_creation_date 2013-04-02T17:13
_audit_creation_method 'from EXP file using GSAS2CIF'
_audit_update_record ' 2013-04-02T17:13  Initial CIF as created by GSAS2CIF'
_cell_angle_alpha 90.0
_cell_angle_beta 90.0
_cell_angle_gamma 90.0
_cell_formula_units_Z 4
_cell_length_a 22.2105(11)
_cell_length_b 10.8441(4)
_cell_length_c 8.61180(28)
_cell_measurement_temperature 293
_cell_volume 2074.18(14)
_computing_structure_refinement GSAS
_diffrn_ambient_temperature 293
_diffrn_radiation_probe x-ray
_diffrn_radiation_type synchrotron
_diffrn_radiation_wavelength 0.2998
_exptl_absorpt_correction_T_max 1.00000
_exptl_absorpt_correction_T_min 1.00000
_exptl_absorpt_process_details
;   GSAS Absorption/surface roughness correction: function number 0
 No correction is applied.
;
_pd_calc_method 'Rietveld Refinement'
_pd_meas_2theta_range_inc 0.003
_pd_meas_2theta_range_max 33.0
_pd_meas_2theta_range_min 0.003
_pd_phase_name Ca-(m-H6L)
_pd_proc_2theta_range_inc 0.003
_pd_proc_2theta_range_max 32.996143
_pd_proc_2theta_range_min -0.000855
_pd_proc_info_datetime 2013-04-02T17:13:07
_pd_proc_ls_background_function
;   GSAS Background function number 1 with  8 terms.
 Shifted Chebyshev function of 1st kind
      1:    447.669     2:   -166.914     3:  -2.608890E-02 4:    42.3143    
      5:    3.22403     6:   -30.7523     7:    18.9184     8:    2.91152    
;
_pd_proc_ls_peak_cutoff 0.00300
_pd_proc_ls_pref_orient_corr
;   March-Dollase
 AXIS  1 Ratio=   0.96458  h= 0.000  k= 0.000  l= 1.000
 Prefered orientation correction range: Min=   0.94735, Max=   1.11424
;
_pd_proc_ls_profile_function
;
 CW Profile function number 4 with  18 terms
 Pseudovoigt profile coefficients as parameterized in
 P. Thompson, D.E. Cox & J.B. Hastings (1987). J. Appl. Cryst.,20,79-83.
 Asymmetry correction of L.W. Finger, D.E. Cox & A. P. Jephcoat (1994).
 J. Appl. Cryst.,27,892-900.
 Microstrain broadening by P.W. Stephens,  (1999). J. Appl. Cryst.,32,281-289.
 Peak tails are ignored  where the intensity is below 0.0030 times the peak
   Aniso. broadening axis   0.0   0.0   1.0
;
_pd_proc_ls_prof_R_factor 0.0580
_pd_proc_ls_prof_wR_expected 0.0374
_pd_proc_ls_prof_wR_factor 0.0743
_refine_ls_goodness_of_fit_all 2.07
_refine_ls_matrix_type full
_refine_ls_number_parameters 68
_refine_ls_number_restraints 37
_refine_ls_R_Fsqd_factor 0.07106
_refine_ls_shift/su_max 0.04
_refine_ls_shift/su_mean 0.01
_reflns_d_resolution_high 1.378
_reflns_d_resolution_low 11.105
_reflns_limit_h_max 16
_reflns_limit_h_min 0
_reflns_limit_k_max 7
_reflns_limit_k_min 0
_reflns_limit_l_max 6
_reflns_limit_l_min 0
_reflns_number_total 431
_cod_data_source_file ic400951s_si_002_5.cif
_cod_data_source_block Ca-(m-H6L)_publ
_cod_original_cell_volume 2074.18(18)
_cod_database_code 4335580

loop_
_symmetry_equiv_pos_site_id
_symmetry_equiv_pos_as_xyz
1 +x,+y,+z
2 -x+1/2,+y,+z
3 +x+1/2,-y+1/2,+z+1/2
4 -x,-y+1/2,+z+1/2
-1 -x,-y,-z
-2 +x+1/2,-y,-z
-3 -x+1/2,+y+1/2,-z+1/2
-4 +x,+y+1/2,-z+1/2

loop_
_atom_site_type_symbol
_atom_site_label
_atom_site_fract_x
_atom_site_fract_y
_atom_site_fract_z
_atom_site_occupancy
_atom_site_thermal_displace_type
_atom_site_U_iso_or_equiv
_atom_site_symmetry_multiplicity
Ca Ca 0.5 0.5 0.0 1.0 Uiso 0.015 4
P P1 0.47284(25) 0.2992(5) 0.3343(7) 1.0 Uiso 0.015 8
P P2 0.64524(23) 0.3979(5) 0.1584(7) 1.0 Uiso 0.015 8
O O1 0.4660(6) 0.3465(11) 0.1678(8) 1.0 Uiso 0.015 8
O O2 0.4842(5) 0.1604(6) 0.3345(14) 1.0 Uiso 0.015 8
O O3 0.4164(4) 0.3338(11) 0.4303(12) 1.0 Uiso 0.015 8
C C1 0.53664(35) 0.3749(8) 0.4257(15) 1.0 Uiso 0.015 8
O O4 0.6964(4) 0.4756(9) 0.2298(12) 1.0 Uiso 0.015 8
O O5 0.6664(5) 0.3289(9) 0.0107(10) 1.0 Uiso 0.015 8
O O6 0.5919(4) 0.4837(10) 0.1248(12) 1.0 Uiso 0.015 8
C C2 0.6221(6) 0.2784(7) 0.2919(11) 1.0 Uiso 0.015 8
N N1 0.59445(32) 0.3071(9) 0.4444(9) 1.0 Uiso 0.015 8
C C3 0.6382(4) 0.3668(12) 0.5519(17) 1.0 Uiso 0.015 8
C C4 0.69573(9) 0.2930(10) 0.5564(20) 1.0 Uiso 0.015 8
C C5 0.75 0.3560(12) 0.5457(31) 1.0 Uiso 0.015 4
C C6 0.69593(9) 0.1724(12) 0.6127(23) 1.0 Uiso 0.015 8
C C7 0.75 0.1128(16) 0.649(4) 1.0 Uiso 0.015 4
O Ow1 0.75 0.1782(21) 0.0446(20) 1.0 Uiso 0.015 4

loop_
_atom_type_symbol
_atom_type_number_in_cell
_atom_type_scat_dispersion_real
_atom_type_scat_dispersion_imag
_atom_type_scat_Cromer_Mann_a1
_atom_type_scat_Cromer_Mann_a2
_atom_type_scat_Cromer_Mann_a3
_atom_type_scat_Cromer_Mann_a4
_atom_type_scat_Cromer_Mann_b1
_atom_type_scat_Cromer_Mann_b2
_atom_type_scat_Cromer_Mann_b3
_atom_type_scat_Cromer_Mann_b4
_atom_type_scat_Cromer_Mann_c
_atom_type_scat_source
Ca 4.0 0.021 0.054 8.62660 10.4421 7.38730 0.65990 1.58990 85.7484 1.02110 178.437 1.37510 International_Tables_Vol_C
P 16.0 0.001 0.016 6.43450 1.90670 4.17910 27.1570 1.78000 0.52600 1.49080 68.1645 1.11490 International_Tables_Vol_C
O 52.0 -0.004 0.001 3.04850 13.2771 2.28680 5.70110 1.54630 0.32390 0.86700 32.9089 0.25080 International_Tables_Vol_C
C 48.0 -0.002 0.000 2.31000 20.8439 1.02000 10.2075 1.58860 0.56870 0.86500 51.6512 0.21560 International_Tables_Vol_C
N 8.0 -0.003 0.000 12.2126 0.00570 3.13220 9.89330 2.01250 28.9975 1.16630 0.58260 -11.529 International_Tables_Vol_C

loop_
_geom_angle_atom_site_label_1
_geom_angle_atom_site_label_2
_geom_angle_atom_site_label_3
_geom_angle
_geom_angle_site_symmetry_1
_geom_angle_site_symmetry_3
_geom_angle_publ_flag
O1 Ca O1 180.0 1_555 -1_665 n
O1 Ca O2 83.8(4) 1_555 4_654 n
O1 Ca O2 96.2(4) 1_555 -4_566 n
O1 Ca O6 86.7(4) 1_555 1_555 n
O1 Ca O6 93.3(4) 1_555 -1_665 n
O1 Ca O2 96.2(4) -1_665 4_654 n
O1 Ca O2 83.8(4) -1_665 -4_566 n
O1 Ca O6 93.3(4) -1_665 1_555 n
O1 Ca O6 86.7(4) -1_665 -1_665 n
O2 Ca O2 180.0 4_654 -4_566 n
O2 Ca O6 95.5(4) 4_654 1_555 n
O2 Ca O6 84.5(4) 4_654 -1_665 n
O2 Ca O6 84.5(4) -4_566 1_555 n
O2 Ca O6 95.5(4) -4_566 -1_665 n
O6 Ca O6 180.0 1_555 -1_665 n
O1 P1 O2 110.4(5) 1_555 1_555 n
O1 P1 O3 109.8(5) 1_555 1_555 n
O1 P1 C1 109.3(5) 1_555 1_555 n
O2 P1 O3 111.9(5) 1_555 1_555 n
O2 P1 C1 108.5(4) 1_555 1_555 n
O3 P1 C1 106.9(5) 1_555 1_555 n
O4 P2 O5 111.6(5) 1_555 1_555 n
O4 P2 O6 108.2(5) 1_555 1_555 n
O4 P2 C2 110.4(5) 1_555 1_555 n
O5 P2 O6 111.9(5) 1_555 1_555 n
O5 P2 C2 105.2(4) 1_555 1_555 n
O6 P2 C2 109.6(5) 1_555 1_555 n
Ca O1 P1 142.1(7) 1_555 1_555 n
Ca O2 P1 141.2(7) 4_655 1_555 n
P1 C1 N1 119.8(5) 1_555 1_555 n
Ca O6 P2 144.7(7) 1_555 1_555 n
P2 C2 N1 122.1(5) 1_555 1_555 n
C1 N1 C2 111.4(6) 1_555 1_555 n
C1 N1 C3 114.5(6) 1_555 1_555 n
C2 N1 C3 111.8(6) 1_555 1_555 n
N1 C3 C4 109.8(6) 1_555 1_555 n
C3 C4 C5 118.2(8) 1_555 1_555 n
C3 C4 C6 120.6(9) 1_555 1_555 n
C5 C4 C6 118.8(5) 1_555 1_555 n
C4 C5 C4 120.5(6) 1_555 2_655 n
C4 C6 C7 120.9(4) 1_555 1_555 n
C6 C7 C6 118.2(6) 1_555 2_655 n

loop_
_geom_bond_atom_site_label_1
_geom_bond_atom_site_label_2
_geom_bond_distance
_geom_bond_site_symmetry_2
_geom_bond_publ_flag
Ca P1 3.595(6) 4_654 n
Ca P1 3.595(6) -4_555 n
Ca O1 2.330(10) 1_555 n
Ca O1 2.330(10) -1_665 n
Ca O2 2.276(9) 4_654 n
Ca O2 2.276(9) -4_555 n
Ca O6 2.314(8) 1_555 n
Ca O6 2.314(8) -1_665 n
P1 Ca 3.595(6) 4_655 n
P1 O1 1.531(4) 1_555 n
P1 O2 1.526(4) 1_555 n
P1 O3 1.548(4) 1_555 n
P1 C1 1.817(4) 1_555 n
P2 O4 1.542(4) 1_555 n
P2 O5 1.549(4) 1_555 n
P2 O6 1.533(4) 1_555 n
P2 C2 1.807(4) 1_555 n
O1 Ca 2.330(10) 1_555 n
O1 P1 1.531(4) 1_555 n
O2 Ca 2.276(9) 4_655 n
O2 P1 1.526(4) 1_555 n
O3 P1 1.548(4) 1_555 n
C1 P1 1.817(4) 1_555 n
C1 N1 1.489(4) 1_555 n
O4 P2 1.542(4) 1_555 n
O5 P2 1.549(4) 1_555 n
O6 Ca 2.314(8) 1_555 n
O6 P2 1.533(4) 1_555 n
C2 P2 1.807(4) 1_555 n
C2 N1 1.483(4) 1_555 n
N1 C1 1.489(4) 1_555 n
N1 C2 1.483(4) 1_555 n
N1 C3 1.490(4) 1_555 n
C3 N1 1.490(4) 1_555 n
C3 C4 1.509(4) 1_555 n
C4 C3 1.509(4) 1_555 n
C4 C5 1.389(4) 1_555 n
C4 C6 1.395(4) 1_555 n
C5 C4 1.389(4) 1_555 n
C5 C4 1.389(4) 2_655 n
C6 C4 1.395(4) 1_555 n
C6 C7 1.399(4) 1_555 n
C7 C6 1.399(4) 1_555 n
C7 C6 1.399(4) 2_655 n
